data_4086829
loop_
_publ_author_name
'Tomov, Atanas K.'
'Nobbs, James D.'
'Chirinos, Juan J.'
'Saini, Prabhjot K.'
'Malinowski, Robert'
'Ho, Sarah K. Y.'
'Young, Craig T.'
'McGuinness, David S.'
'White, Andrew J. P.'
'Elsegood, Mark R. J.'
'Britovsek, George J. P.'

_publ_section_title
;
 Alternating \a-Olefin Distributions via Single and Double Insertions in
 Chromium-Catalyzed Ethylene Oligomerization
;
_journal_issue 3
_journal_name_full Organometallics
_journal_page_first 510
_journal_paper_doi 10.1021/acs.organomet.6b00671
_journal_volume 36
_journal_year 2016
_chemical_formula_moiety 'C16 H14 Cl3 Cr N4 S, 2(C3 H7 N O)'
_chemical_formula_sum 'C22 H28 Cl3 Cr N6 O2 S'
_chemical_formula_weight 598.91
_chemical_name_systematic
; 
 ? 
;
_space_group_crystal_system monoclinic
_space_group_IT_number 14
_space_group_name_Hall '-P 2ybc'
_space_group_name_H-M_alt 'P 1 21/c 1'
_symmetry_space_group_name_Hall '-P 2ybc'
_symmetry_space_group_name_H-M 'P 1 21/c 1'
_atom_sites_solution_hydrogens geom
_atom_sites_solution_primary direct
_atom_sites_solution_secondary difmap
_audit_creation_method SHELXL
_cell_angle_alpha 90
_cell_angle_beta 90.030(3)
_cell_angle_gamma 90
_cell_formula_units_Z 8
_cell_length_a 34.724(7)
_cell_length_b 10.973(2)
_cell_length_c 14.001(3)
_cell_measurement_reflns_used 993
_cell_measurement_temperature 150(2)
_cell_measurement_theta_max 19.71
_cell_measurement_theta_min 3.56
_cell_volume 5334.8(18)
_computing_cell_refinement 'Bruker SAINT'
_computing_data_collection 'Bruker APEX II'
_computing_data_reduction 'Bruker SAINT'
_computing_molecular_graphics 'Bruker SHELXTL'
_computing_publication_material 'Bruker SHELXTL and local programs'
_computing_structure_refinement 'SHELXL-2014/7 (Sheldrick, 2014)'
_computing_structure_solution 'Bruker SHELXTL'
_diffrn_ambient_temperature 150(2)
_diffrn_measured_fraction_theta_full 0.996
_diffrn_measured_fraction_theta_max 0.996
_diffrn_measurement_device_type 'Bruker APEX II CCD diffractometer'
_diffrn_measurement_method '\w rotation with narrow frames'
_diffrn_radiation_type synchrotron
_diffrn_radiation_wavelength 0.8462
_diffrn_reflns_av_R_equivalents 0.1281
_diffrn_reflns_av_unetI/netI 0.1172
_diffrn_reflns_Laue_measured_fraction_full 0.996
_diffrn_reflns_Laue_measured_fraction_max 0.996
_diffrn_reflns_limit_h_max 38
_diffrn_reflns_limit_h_min -38
_diffrn_reflns_limit_k_max 12
_diffrn_reflns_limit_k_min -12
_diffrn_reflns_limit_l_max 15
_diffrn_reflns_limit_l_min -15
_diffrn_reflns_number 30117
_diffrn_reflns_point_group_measured_fraction_full 0.996
_diffrn_reflns_point_group_measured_fraction_max 0.996
_diffrn_reflns_theta_full 28.035
_diffrn_reflns_theta_max 28.035
_diffrn_reflns_theta_min 3.563
_diffrn_source 'Daresbury SRS Station 16.2SMX'
_exptl_absorpt_coefficient_mu 1.359
_exptl_absorpt_correction_T_max 0.975
_exptl_absorpt_correction_T_min 0.928
_exptl_absorpt_correction_type multi-scan
_exptl_absorpt_process_details 'SADABS v2.10, Sheldrick, G.M., (2003)'
_exptl_crystal_colour green
_exptl_crystal_density_diffrn 1.491
_exptl_crystal_density_method 'not measured'
_exptl_crystal_description block
_exptl_crystal_F_000 2472
_exptl_crystal_size_max 0.09
_exptl_crystal_size_mid 0.05
_exptl_crystal_size_min 0.03
_refine_diff_density_max 0.729
_refine_diff_density_min -1.184
_refine_diff_density_rms 0.141
_refine_ls_extinction_coef 0.0070(6)
_refine_ls_extinction_expression Fc^*^=kFc[1+0.001xFc^2^\l^3^/sin(2\q)]^-1/4^
_refine_ls_extinction_method 'SHELXL-2014/7 (Sheldrick 2014'
_refine_ls_goodness_of_fit_ref 1.018
_refine_ls_hydrogen_treatment constr
_refine_ls_matrix_type full
_refine_ls_number_parameters 918
_refine_ls_number_reflns 7629
_refine_ls_number_restraints 2447
_refine_ls_restrained_S_all 0.894
_refine_ls_R_factor_all 0.1124
_refine_ls_R_factor_gt 0.0808
_refine_ls_shift/su_max 0.000
_refine_ls_shift/su_mean 0.000
_refine_ls_structure_factor_coef Fsqd
_refine_ls_weighting_details 'w=1/[\s^2^(Fo^2^)+(0.1381P)^2^] where P=(Fo^2^+2Fc^2^)/3'
_refine_ls_weighting_scheme calc
_refine_ls_wR_factor_gt 0.1983
_refine_ls_wR_factor_ref 0.2312
_reflns_Friedel_coverage 0.000
_reflns_number_gt 5355
_reflns_number_total 7629
_reflns_threshold_expression 'I > 2\s(I)'
_cod_data_source_file om6b00671_si_002.cif
_cod_data_source_block '[Cr(15)Cl3]'
_cod_depositor_comments 'Adding full bibliography for 4086828--4086833.cif.'
_cod_database_code 4086829
_shelx_shelxl_version_number 2014/7
_shelx_space_group_comment
; 
The symmetry employed for this shelxl refinement is uniquely defined 
by the following loop, which should always be used as a source of 
symmetry information in preference to the above space-group names. 
They are only intended as comments. 
;
_shelx_estimated_absorpt_t_min 0.887
_shelx_estimated_absorpt_t_max 0.960

loop_
_space_group_symop_operation_xyz
'x, y, z'
'-x, y+1/2, -z+1/2'
'-x, -y, -z'
'x, -y-1/2, z-1/2'

loop_
_atom_site_label
_atom_site_type_symbol
_atom_site_fract_x
_atom_site_fract_y
_atom_site_fract_z
_atom_site_U_iso_or_equiv
_atom_site_adp_type
_atom_site_occupancy
_atom_site_site_symmetry_order
_atom_site_calc_flag
_atom_site_refinement_flags_posn
_atom_site_refinement_flags_adp
_atom_site_refinement_flags_occupancy
_atom_site_disorder_assembly
_atom_site_disorder_group
Cr1 Cr 0.18068(6) 0.73527(15) 0.35471(16) 0.0215(5) Uani 1 1 d . U . . .
Cl1 Cl 0.14004(10) 0.7698(2) 0.4815(2) 0.0271(7) Uani 1 1 d . U . . .
Cl2 Cl 0.22794(8) 0.8667(2) 0.41694(19) 0.0235(6) Uani 1 1 d . U . . .
Cl3 Cl 0.20726(8) 0.5592(2) 0.42165(18) 0.0212(6) Uani 1 1 d . U . . .
N1 N 0.1625(2) 0.8761(6) 0.2644(5) 0.0157(15) Uani 1 1 d D U . . .
C1 C 0.1307(3) 0.9564(8) 0.2633(6) 0.0149(18) Uani 1 1 d D U . . .
C2 C 0.1020(3) 0.9806(9) 0.3301(7) 0.025(2) Uani 1 1 d D U . . .
H2A H 0.1015 0.9396 0.3898 0.030 Uiso 1 1 calc R U . . .
C3 C 0.0743(3) 1.0665(9) 0.3064(8) 0.029(2) Uani 1 1 d D U . . .
H3 H 0.0543 1.0836 0.3507 0.035 Uiso 1 1 calc R U . . .
C4 C 0.0751(3) 1.1276(9) 0.2206(8) 0.032(2) Uani 1 1 d D U . . .
H4A H 0.0555 1.1855 0.2071 0.038 Uiso 1 1 calc R U . . .
C5 C 0.1037(3) 1.1070(9) 0.1529(8) 0.029(2) Uani 1 1 d D U . . .
H5 H 0.1042 1.1488 0.0935 0.035 Uiso 1 1 calc R U . . .
C6 C 0.1312(3) 1.0226(9) 0.1773(7) 0.022(2) Uani 1 1 d D U . . .
N2 N 0.1636(2) 0.9770(7) 0.1276(5) 0.0199(17) Uani 1 1 d D U . . .
H2 H 0.1714 1.0015 0.0710 0.024 Uiso 1 1 calc R U . . .
C7 C 0.1805(3) 0.8898(8) 0.1810(6) 0.0166(19) Uani 1 1 d D U . . .
C8 C 0.2159(2) 0.8294(8) 0.1530(6) 0.0171(18) Uani 1 1 d D U . . .
H8A H 0.2374 0.8882 0.1568 0.021 Uiso 1 1 calc R U . . .
H8B H 0.2136 0.8021 0.0859 0.021 Uiso 1 1 calc R U . . .
S1 S 0.22650(8) 0.6994(2) 0.22811(18) 0.0195(6) Uani 1 1 d D U . . .
C9 C 0.2005(3) 0.5758(9) 0.1683(7) 0.024(2) Uani 1 1 d D U . . .
H9A H 0.2021 0.5874 0.0983 0.029 Uiso 1 1 calc R U . . .
H9B H 0.2129 0.4971 0.1841 0.029 Uiso 1 1 calc R U . . .
C10 C 0.1594(3) 0.5714(8) 0.1971(6) 0.0148(18) Uani 1 1 d D U . . .
N3 N 0.1441(2) 0.6322(7) 0.2733(5) 0.0176(15) Uani 1 1 d D U . . .
C11 C 0.1047(3) 0.6041(8) 0.2703(6) 0.0197(19) Uani 1 1 d D U . . .
C12 C 0.0753(3) 0.6406(10) 0.3278(7) 0.031(3) Uani 1 1 d D U . . .
H12 H 0.0795 0.6950 0.3796 0.037 Uiso 1 1 calc R U . . .
C13 C 0.0385(3) 0.5952(10) 0.3079(8) 0.035(3) Uani 1 1 d D U . . .
H13 H 0.0175 0.6177 0.3478 0.042 Uiso 1 1 calc R U . . .
C14 C 0.0321(3) 0.5181(10) 0.2313(8) 0.033(2) Uani 1 1 d D U . . .
H14 H 0.0066 0.4925 0.2176 0.039 Uiso 1 1 calc R U . . .
C15 C 0.0620(3) 0.4772(9) 0.1741(7) 0.029(2) Uani 1 1 d D U . . .
H15 H 0.0579 0.4204 0.1238 0.034 Uiso 1 1 calc R U . . .
C16 C 0.0984(3) 0.5240(8) 0.1943(7) 0.0203(19) Uani 1 1 d D U . . .
N4 N 0.1332(2) 0.5066(7) 0.1502(6) 0.0221(18) Uani 1 1 d D U . . .
H4 H 0.1374 0.4607 0.0998 0.027 Uiso 1 1 calc R U . . .
Cr2 Cr 0.31929(7) 0.25252(18) 0.6052(2) 0.0369(7) Uani 1 1 d . U . . .
Cl4 Cl 0.3614(7) 0.271(2) 0.7286(16) 0.045(4) Uani 0.5 1 d . U P A 1
Cl5 Cl 0.29608(19) 0.0601(6) 0.6679(4) 0.0418(15) Uani 0.5 1 d . U P A 1
Cl6 Cl 0.2744(2) 0.3690(7) 0.6608(5) 0.0498(17) Uani 0.5 1 d . U P A 1
N5 N 0.3587(4) 0.1302(15) 0.5197(12) 0.034(3) Uani 0.5 1 d D U P A 1
C17 C 0.3981(4) 0.100(2) 0.5228(13) 0.037(4) Uani 0.5 1 d D U P A 1
C18 C 0.4289(4) 0.1371(19) 0.5815(15) 0.037(5) Uani 0.5 1 d D U P A 1
H18 H 0.4244 0.1887 0.6348 0.044 Uiso 0.5 1 calc R U P A 1
C19 C 0.4662(5) 0.097(2) 0.5607(16) 0.046(6) Uani 0.5 1 d D U P A 1
H19 H 0.4873 0.1245 0.5982 0.056 Uiso 0.5 1 calc R U P A 1
C20 C 0.4722(5) 0.018(2) 0.4854(16) 0.049(6) Uani 0.5 1 d D U P A 1
H20 H 0.4976 -0.0107 0.4741 0.059 Uiso 0.5 1 calc R U P A 1
C21 C 0.4425(5) -0.021(2) 0.4251(16) 0.048(5) Uani 0.5 1 d D U P A 1
H21 H 0.4473 -0.0734 0.3721 0.057 Uiso 0.5 1 calc R U P A 1
C22 C 0.4063(4) 0.0193(19) 0.4467(13) 0.037(4) Uani 0.5 1 d D U P A 1
N6 N 0.3703(5) 0.004(2) 0.4002(14) 0.036(5) Uani 0.5 1 d D U P A 1
H6 H 0.3659 -0.0427 0.3504 0.044 Uiso 0.5 1 calc R U P A 1
C23 C 0.3440(5) 0.074(2) 0.4451(15) 0.040(4) Uani 0.5 1 d D U P A 1
C24 C 0.3042(5) 0.0751(19) 0.4157(17) 0.037(4) Uani 0.5 1 d D U P A 1
H24A H 0.2923 -0.0044 0.4316 0.044 Uiso 0.5 1 calc R U P A 1
H24B H 0.3029 0.0855 0.3455 0.044 Uiso 0.5 1 calc R U P A 1
S2 S 0.27697(18) 0.1957(6) 0.4726(5) 0.0378(14) Uani 0.5 1 d D U P A 1
C25 C 0.2868(5) 0.3302(17) 0.4012(15) 0.040(4) Uani 0.5 1 d D U P A 1
H25A H 0.2894 0.3054 0.3335 0.048 Uiso 0.5 1 calc R U P A 1
H25B H 0.2644 0.3859 0.4056 0.048 Uiso 0.5 1 calc R U P A 1
C26 C 0.3222(6) 0.398(2) 0.4301(14) 0.035(4) Uani 0.5 1 d D U P A 1
N7 N 0.3412(5) 0.3775(17) 0.5125(13) 0.032(3) Uani 0.5 1 d D U P A 1
C27 C 0.3736(6) 0.4560(19) 0.5079(13) 0.038(4) Uani 0.5 1 d D U P A 1
C28 C 0.4007(5) 0.4792(18) 0.5741(14) 0.037(4) Uani 0.5 1 d D U P A 1
H28 H 0.4002 0.4410 0.6349 0.045 Uiso 0.5 1 calc R U P A 1
C29 C 0.4297(6) 0.562(2) 0.5495(16) 0.049(5) Uani 0.5 1 d D U P A 1
H29 H 0.4509 0.5741 0.5913 0.059 Uiso 0.5 1 calc R U P A 1
C30 C 0.4277(6) 0.626(2) 0.4656(16) 0.054(5) Uani 0.5 1 d D U P A 1
H30 H 0.4465 0.6876 0.4543 0.064 Uiso 0.5 1 calc R U P A 1
C31 C 0.3998(6) 0.607(2) 0.3964(14) 0.047(5) Uani 0.5 1 d D U P A 1
H31 H 0.3994 0.6503 0.3375 0.056 Uiso 0.5 1 calc R U P A 1
C32 C 0.3723(6) 0.519(2) 0.4205(15) 0.035(5) Uani 0.5 1 d D U P A 1
N8 N 0.3399(5) 0.4813(16) 0.3752(12) 0.038(4) Uani 0.5 1 d D U P A 1
H8 H 0.3319 0.5070 0.3192 0.045 Uiso 0.5 1 calc R U P A 1
Cl4X Cl 0.3582(6) 0.2413(19) 0.7361(15) 0.037(3) Uani 0.5 1 d . U P A 2
Cl5X Cl 0.2708(2) 0.1351(6) 0.6741(5) 0.0490(16) Uani 0.5 1 d . U P A 2
Cl6X Cl 0.2887(2) 0.4404(6) 0.6752(5) 0.0378(15) Uani 0.5 1 d . U P A 2
N5X N 0.3349(5) 0.1231(15) 0.5197(11) 0.038(3) Uani 0.5 1 d D U P A 2
C17X C 0.3668(5) 0.0452(17) 0.5176(12) 0.033(3) Uani 0.5 1 d D U P A 2
C18X C 0.3953(5) 0.018(2) 0.5851(14) 0.043(4) Uani 0.5 1 d D U P A 2
H18X H 0.3955 0.0569 0.6457 0.052 Uiso 0.5 1 calc R U P A 2
C19X C 0.4232(5) -0.0683(19) 0.5614(15) 0.042(4) Uani 0.5 1 d D U P A 2
H19X H 0.4433 -0.0860 0.6054 0.051 Uiso 0.5 1 calc R U P A 2
C20X C 0.4220(6) -0.128(2) 0.4753(15) 0.049(5) Uani 0.5 1 d D U P A 2
H20X H 0.4419 -0.1842 0.4609 0.059 Uiso 0.5 1 calc R U P A 2
C21X C 0.3930(6) -0.109(2) 0.4079(15) 0.051(5) Uani 0.5 1 d D U P A 2
H21X H 0.3914 -0.1554 0.3507 0.061 Uiso 0.5 1 calc R U P A 2
C22X C 0.3666(6) -0.018(2) 0.4296(15) 0.039(5) Uani 0.5 1 d D U P A 2
N6X N 0.3327(5) 0.0201(16) 0.3826(12) 0.045(4) Uani 0.5 1 d D U P A 2
H6X H 0.3239 -0.0075 0.3277 0.054 Uiso 0.5 1 calc R U P A 2
C23X C 0.3161(6) 0.1068(18) 0.4373(14) 0.034(4) Uani 0.5 1 d D U P A 2
C24X C 0.2810(6) 0.1694(16) 0.4068(16) 0.040(4) Uani 0.5 1 d D U P A 2
H24C H 0.2592 0.1116 0.4088 0.048 Uiso 0.5 1 calc R U P A 2
H24D H 0.2842 0.1972 0.3400 0.048 Uiso 0.5 1 calc R U P A 2
S2X S 0.27017(17) 0.3004(6) 0.4826(4) 0.0348(13) Uani 0.5 1 d D U P A 2
C25X C 0.2943(4) 0.4246(16) 0.4224(14) 0.029(3) Uani 0.5 1 d D U P A 2
H25C H 0.2914 0.4147 0.3524 0.035 Uiso 0.5 1 calc R U P A 2
H25D H 0.2820 0.5026 0.4407 0.035 Uiso 0.5 1 calc R U P A 2
C26X C 0.3359(4) 0.4289(19) 0.4470(14) 0.029(4) Uani 0.5 1 d D U P A 2
N7X N 0.3517(4) 0.3709(18) 0.5218(14) 0.030(3) Uani 0.5 1 d D U P A 2
C27X C 0.3916(4) 0.4005(19) 0.5194(13) 0.031(4) Uani 0.5 1 d D U P A 2
C28X C 0.4216(4) 0.367(2) 0.5759(16) 0.050(6) Uani 0.5 1 d D U P A 2
H28X H 0.4179 0.3181 0.6312 0.060 Uiso 0.5 1 calc R U P A 2
C29X C 0.4582(5) 0.407(2) 0.5491(17) 0.056(6) Uani 0.5 1 d D U P A 2
H29X H 0.4803 0.3756 0.5808 0.067 Uiso 0.5 1 calc R U P A 2
C30X C 0.4627(5) 0.491(2) 0.4778(15) 0.045(5) Uani 0.5 1 d D U P A 2
H30X H 0.4873 0.5262 0.4686 0.054 Uiso 0.5 1 calc R U P A 2
C31X C 0.4327(4) 0.526(2) 0.4183(15) 0.043(5) Uani 0.5 1 d D U P A 2
H31X H 0.4366 0.5770 0.3644 0.052 Uiso 0.5 1 calc R U P A 2
C32X C 0.3966(4) 0.4812(18) 0.4432(13) 0.028(4) Uani 0.5 1 d D U P A 2
N8X N 0.3613(4) 0.4995(17) 0.4005(13) 0.025(4) Uani 0.5 1 d D U P A 2
H8X H 0.3564 0.5481 0.3521 0.030 Uiso 0.5 1 calc R U P A 2
O1 O 0.4548(5) -0.2451(16) 0.2705(17) 0.163(7) Uani 1 1 d D U . . .
C33 C 0.4834(8) -0.319(3) 0.216(3) 0.113(8) Uani 0.5 1 d D U P B 1
H33 H 0.4794 -0.4006 0.1954 0.136 Uiso 0.5 1 calc R U P B 1
N9 N 0.5166(4) -0.2526(14) 0.2004(14) 0.088(5) Uani 1 1 d D U . . .
C34 C 0.5210(9) -0.162(3) 0.273(2) 0.078(7) Uani 0.5 1 d D U P B 1
H34A H 0.5446 -0.1153 0.2615 0.118 Uiso 0.5 1 calc R U P B 1
H34B H 0.4988 -0.1069 0.2720 0.118 Uiso 0.5 1 calc R U P B 1
H34C H 0.5226 -0.2016 0.3357 0.118 Uiso 0.5 1 calc R U P B 1
C35 C 0.5452(9) -0.327(3) 0.148(3) 0.110(11) Uani 0.5 1 d D U P B 1
H35A H 0.5686 -0.2792 0.1377 0.164 Uiso 0.5 1 calc R U P B 1
H35B H 0.5515 -0.3997 0.1862 0.164 Uiso 0.5 1 calc R U P B 1
H35C H 0.5344 -0.3524 0.0868 0.164 Uiso 0.5 1 calc R U P B 1
C33X C 0.4818(8) -0.187(3) 0.205(3) 0.111(8) Uani 0.5 1 d D U P B 2
H33X H 0.4767 -0.1150 0.1698 0.133 Uiso 0.5 1 calc R U P B 2
C34X C 0.5399(8) -0.174(3) 0.143(2) 0.081(7) Uani 0.5 1 d D U P B 2
H34D H 0.5655 -0.2101 0.1349 0.121 Uiso 0.5 1 calc R U P B 2
H34E H 0.5278 -0.1625 0.0808 0.121 Uiso 0.5 1 calc R U P B 2
H34F H 0.5425 -0.0946 0.1752 0.121 Uiso 0.5 1 calc R U P B 2
C35X C 0.5201(10) -0.348(3) 0.269(2) 0.090(8) Uani 0.5 1 d D U P B 2
H35D H 0.5451 -0.3883 0.2606 0.135 Uiso 0.5 1 calc R U P B 2
H35E H 0.5184 -0.3136 0.3331 0.135 Uiso 0.5 1 calc R U P B 2
H35F H 0.4994 -0.4069 0.2590 0.135 Uiso 0.5 1 calc R U P B 2
O2 O 0.3618(6) -0.1549(17) 0.2590(14) 0.063(6) Uani 0.499(11) 1 d D U P C 1
C36 C 0.3398(7) -0.154(2) 0.1899(18) 0.053(6) Uani 0.499(11) 1 d D U P C 1
H36 H 0.3230 -0.0858 0.1832 0.063 Uiso 0.499(11) 1 calc R U P C 1
N10 N 0.3377(4) -0.2476(8) 0.1192(11) 0.047(3) Uani 1 1 d D U . . .
C37 C 0.3689(6) -0.321(2) 0.115(2) 0.052(6) Uani 0.499(11) 1 d D U P C 1
H37A H 0.3840 -0.3118 0.1738 0.079 Uiso 0.499(11) 1 calc R U P C 1
H37B H 0.3607 -0.4055 0.1081 0.079 Uiso 0.499(11) 1 calc R U P C 1
H37C H 0.3848 -0.2975 0.0600 0.079 Uiso 0.499(11) 1 calc R U P C 1
C38 C 0.3116(5) -0.2455(14) 0.0412(15) 0.070(5) Uani 1 1 d D U . . .
H38A H 0.2952 -0.1730 0.0457 0.105 Uiso 1 1 calc R U . . .
H38B H 0.2954 -0.3188 0.0429 0.105 Uiso 1 1 calc R U . . .
H38C H 0.3260 -0.2434 -0.0189 0.105 Uiso 1 1 calc R U . . .
O2X O 0.3526(5) -0.3399(15) 0.2632(12) 0.049(5) Uani 0.501(11) 1 d D U P C 2
C36X C 0.3325(7) -0.342(2) 0.1902(18) 0.053(6) Uani 0.501(11) 1 d D U P C 2
H36X H 0.3140 -0.4044 0.1809 0.064 Uiso 0.501(11) 1 calc R U P C 2
C37X C 0.3659(6) -0.168(2) 0.126(2) 0.049(6) Uani 0.501(11) 1 d D U P C 2
H37D H 0.3807 -0.1840 0.1840 0.074 Uiso 0.501(11) 1 calc R U P C 2
H37E H 0.3828 -0.1758 0.0700 0.074 Uiso 0.501(11) 1 calc R U P C 2
H37F H 0.3552 -0.0856 0.1282 0.074 Uiso 0.501(11) 1 calc R U P C 2
O3X O -0.0438(6) 0.7403(17) 0.4935(16) 0.025(5) Uani 0.323(16) 1 d D U P D 2
C39 C -0.0220(3) 0.6817(11) 0.5421(9) 0.042(3) Uani 1 1 d D U . . .
H39A H -0.0248 0.6079 0.5809 0.062 Uiso 0.677(16) 1 calc R U P D 1
H39B H -0.0396 0.7447 0.5659 0.062 Uiso 0.677(16) 1 calc R U P D 1
H39C H -0.0283 0.6629 0.4754 0.062 Uiso 0.677(16) 1 calc R U P D 1
H39 H -0.0302 0.6105 0.5749 0.050 Uiso 0.323(16) 1 calc R U P D 2
N11 N 0.0158(3) 0.7236(9) 0.5478(8) 0.039(2) Uani 1 1 d D U . . .
C40 C 0.0449(4) 0.6624(14) 0.6077(10) 0.061(4) Uani 1 1 d . U . . .
H40A H 0.0376 0.5769 0.6168 0.091 Uiso 1 1 calc R U . . .
H40B H 0.0464 0.7030 0.6700 0.091 Uiso 1 1 calc R U . . .
H40C H 0.0701 0.6665 0.5762 0.091 Uiso 1 1 calc R U . . .
C41 C 0.0274(3) 0.8280(11) 0.4987(8) 0.038(3) Uani 1 1 d D U . . .
H41 H 0.0525 0.8617 0.5053 0.046 Uiso 0.677(16) 1 calc R U P D 1
H41A H 0.0547 0.8434 0.5112 0.058 Uiso 0.323(16) 1 calc R U P D 2
H41B H 0.0234 0.8161 0.4301 0.058 Uiso 0.323(16) 1 calc R U P D 2
H41C H 0.0122 0.8978 0.5205 0.058 Uiso 0.323(16) 1 calc R U P D 2
O3 O 0.0040(4) 0.8711(12) 0.4488(10) 0.068(5) Uani 0.677(16) 1 d D U P D 1
O4 O 0.1448(3) 0.3423(7) 0.0120(6) 0.044(2) Uani 1 1 d . U . . .
C42 C 0.1658(4) 0.3429(11) -0.0584(9) 0.038(3) Uani 1 1 d . U . . .
H42 H 0.1858 0.4018 -0.0606 0.046 Uiso 1 1 calc R U . . .
N12 N 0.1626(4) 0.2681(8) -0.1303(9) 0.034(2) Uani 1 1 d . U . . .
C43 C 0.1903(5) 0.2710(13) -0.2095(12) 0.053(4) Uani 1 1 d . U . . .
H43A H 0.2093 0.2060 -0.2008 0.079 Uiso 1 1 calc R U . . .
H43B H 0.2033 0.3501 -0.2105 0.079 Uiso 1 1 calc R U . . .
H43C H 0.1766 0.2586 -0.2700 0.079 Uiso 1 1 calc R U . . .
C44 C 0.1329(4) 0.1711(10) -0.1314(9) 0.037(3) Uani 1 1 d . U . . .
H44A H 0.1130 0.1898 -0.0841 0.055 Uiso 1 1 calc R U . . .
H44B H 0.1449 0.0927 -0.1159 0.055 Uiso 1 1 calc R U . . .
H44C H 0.1213 0.1666 -0.1951 0.055 Uiso 1 1 calc R U . . .

loop_
_atom_site_aniso_label
_atom_site_aniso_U_11
_atom_site_aniso_U_22
_atom_site_aniso_U_33
_atom_site_aniso_U_23
_atom_site_aniso_U_13
_atom_site_aniso_U_12
Cr1 0.0285(12) 0.0223(10) 0.0137(10) -0.0012(7) 0.0005(12) 0.0007(7)
Cl1 0.0326(18) 0.0320(15) 0.0166(15) -0.0016(12) 0.0016(15) 0.0021(13)
Cl2 0.0246(14) 0.0285(14) 0.0174(13) -0.0028(11) -0.0035(12) -0.0026(12)
Cl3 0.0317(16) 0.0205(13) 0.0114(12) 0.0036(10) -0.0013(11) 0.0029(11)
N1 0.017(3) 0.015(3) 0.015(3) 0.001(2) 0.000(2) -0.004(3)
C1 0.022(4) 0.010(4) 0.013(3) -0.002(3) -0.002(3) -0.002(3)
C2 0.031(5) 0.023(5) 0.020(4) -0.001(4) 0.006(3) 0.003(4)
C3 0.031(5) 0.021(5) 0.036(5) 0.001(4) 0.009(4) 0.006(4)
C4 0.028(5) 0.025(5) 0.042(5) 0.004(4) 0.000(4) 0.004(4)
C5 0.026(4) 0.024(5) 0.036(5) 0.000(4) -0.005(4) -0.003(3)
C6 0.025(4) 0.022(4) 0.018(4) 0.003(3) 0.003(3) -0.002(3)
N2 0.026(4) 0.021(4) 0.012(3) 0.003(3) 0.000(3) -0.001(3)
C7 0.019(4) 0.015(4) 0.015(4) 0.003(3) 0.001(3) -0.007(3)
C8 0.022(4) 0.026(4) 0.004(4) 0.000(3) -0.006(3) -0.007(3)
S1 0.0211(14) 0.0269(15) 0.0104(12) 0.0001(11) 0.0022(11) 0.0008(12)
C9 0.036(4) 0.025(4) 0.012(5) -0.011(4) 0.009(3) 0.000(3)
C10 0.031(3) 0.009(4) 0.004(4) 0.001(3) 0.000(3) -0.001(3)
N3 0.024(3) 0.016(3) 0.012(3) -0.004(3) 0.001(2) 0.005(3)
C11 0.028(3) 0.013(4) 0.019(4) 0.004(3) 0.001(3) -0.001(3)
C12 0.028(4) 0.035(6) 0.030(5) -0.008(4) 0.000(3) 0.000(4)
C13 0.029(4) 0.039(6) 0.039(5) 0.001(4) 0.000(4) -0.004(4)
C14 0.027(4) 0.032(5) 0.039(5) 0.005(4) -0.012(4) -0.002(4)
C15 0.036(4) 0.019(5) 0.032(5) 0.004(4) -0.011(3) -0.005(3)
C16 0.031(3) 0.008(4) 0.021(4) 0.005(3) -0.005(3) 0.003(3)
N4 0.037(4) 0.017(4) 0.012(4) -0.002(3) 0.001(3) -0.004(3)
Cr2 0.0260(13) 0.0523(15) 0.0325(13) 0.0050(8) 0.0015(15) -0.0131(10)
Cl4 0.039(5) 0.057(10) 0.039(5) -0.008(5) -0.003(4) -0.008(5)
Cl5 0.025(3) 0.053(3) 0.047(4) 0.003(3) 0.001(3) -0.010(3)
Cl6 0.037(4) 0.058(4) 0.054(4) -0.002(3) 0.015(3) 0.004(3)
N5 0.026(4) 0.042(6) 0.032(6) 0.003(5) -0.001(4) -0.004(4)
C17 0.027(5) 0.048(9) 0.037(7) 0.002(7) -0.003(4) -0.003(5)
C18 0.023(6) 0.044(11) 0.044(9) -0.004(8) -0.001(5) -0.001(6)
C19 0.022(6) 0.062(13) 0.055(10) -0.011(9) -0.004(6) 0.001(7)
C20 0.030(7) 0.062(12) 0.056(11) -0.011(9) 0.001(6) 0.007(7)
C21 0.033(6) 0.059(11) 0.051(10) -0.008(9) 0.000(6) 0.003(6)
C22 0.030(5) 0.040(8) 0.040(7) 0.004(6) 0.001(5) -0.004(5)
N6 0.032(5) 0.039(9) 0.038(8) -0.001(7) -0.001(5) -0.002(5)
C23 0.030(5) 0.051(9) 0.040(7) -0.005(6) -0.003(5) 0.001(5)
C24 0.030(6) 0.046(7) 0.034(8) 0.004(6) -0.004(5) 0.000(5)
S2 0.020(3) 0.051(4) 0.042(3) 0.002(3) 0.007(3) -0.003(2)
C25 0.028(7) 0.046(7) 0.047(8) 0.009(6) -0.006(6) -0.005(5)
C26 0.025(7) 0.044(8) 0.037(6) 0.005(6) 0.003(5) -0.006(6)
N7 0.018(6) 0.041(6) 0.036(5) -0.002(4) 0.006(4) 0.000(5)
C27 0.022(6) 0.048(8) 0.044(6) -0.001(6) 0.008(5) -0.004(6)
C28 0.018(7) 0.044(9) 0.049(7) -0.009(6) 0.007(6) 0.004(6)
C29 0.028(7) 0.060(10) 0.060(9) -0.008(7) 0.009(7) -0.008(7)
C30 0.036(8) 0.062(10) 0.063(9) -0.006(8) 0.010(7) -0.014(8)
C31 0.033(7) 0.056(9) 0.052(8) -0.007(7) 0.018(6) -0.012(7)
C32 0.023(7) 0.039(8) 0.042(7) -0.005(6) 0.012(5) 0.000(6)
N8 0.025(6) 0.044(8) 0.044(6) 0.004(6) 0.008(5) -0.004(6)
Cl4X 0.034(6) 0.045(8) 0.032(4) 0.004(4) 0.002(4) 0.014(5)
Cl5X 0.043(4) 0.053(4) 0.051(4) 0.002(3) 0.017(3) -0.009(3)
Cl6X 0.027(3) 0.045(3) 0.041(4) -0.001(3) 0.000(3) 0.006(3)
N5X 0.034(6) 0.043(6) 0.039(5) 0.002(4) 0.002(4) -0.002(4)
C17X 0.024(6) 0.034(7) 0.042(6) 0.009(5) 0.012(5) -0.012(5)
C18X 0.030(7) 0.052(9) 0.048(7) 0.001(7) 0.007(6) 0.000(6)
C19X 0.021(7) 0.049(10) 0.057(9) 0.006(7) 0.015(6) -0.005(7)
C20X 0.036(8) 0.053(10) 0.059(9) 0.002(7) 0.012(7) 0.004(7)
C21X 0.044(8) 0.050(9) 0.059(9) -0.001(7) 0.008(7) 0.008(7)
C22X 0.035(7) 0.038(9) 0.045(7) 0.004(7) 0.008(6) -0.003(7)
N6X 0.043(7) 0.049(8) 0.044(7) -0.007(6) 0.003(5) 0.005(6)
C23X 0.029(7) 0.036(7) 0.036(6) 0.003(5) 0.006(5) -0.005(6)
C24X 0.038(7) 0.044(7) 0.039(8) -0.004(6) 0.001(6) 0.003(5)
S2X 0.016(3) 0.044(3) 0.045(3) -0.002(3) 0.004(2) -0.002(2)
C25X 0.018(5) 0.037(7) 0.032(8) -0.008(6) 0.002(5) 0.000(5)
C26X 0.014(5) 0.036(8) 0.035(7) 0.003(6) 0.002(4) -0.001(4)
N7X 0.016(5) 0.038(6) 0.035(6) 0.003(5) 0.000(4) 0.001(4)
C27X 0.012(5) 0.044(9) 0.038(7) -0.002(6) 0.004(4) 0.001(5)
C28X 0.018(6) 0.076(13) 0.057(9) 0.016(9) -0.003(6) -0.003(6)
C29X 0.016(6) 0.085(13) 0.067(11) 0.012(10) -0.001(6) -0.005(7)
C30X 0.020(6) 0.067(11) 0.049(10) -0.004(8) 0.002(6) -0.005(6)
C31X 0.019(5) 0.063(11) 0.048(9) 0.000(8) 0.007(5) -0.008(6)
C32X 0.014(5) 0.037(8) 0.034(7) -0.008(6) 0.005(4) 0.003(5)
N8X 0.015(5) 0.026(8) 0.034(7) 0.000(6) 0.003(5) 0.000(5)
O1 0.117(9) 0.188(14) 0.185(15) -0.015(10) 0.052(10) -0.019(8)
C33 0.068(9) 0.137(14) 0.135(18) -0.015(12) 0.008(10) -0.039(9)
N9 0.054(7) 0.123(11) 0.088(10) -0.002(6) -0.009(7) -0.024(6)
C34 0.088(16) 0.080(13) 0.066(13) 0.035(9) -0.025(11) -0.025(11)
C35 0.063(12) 0.134(19) 0.13(2) -0.027(17) 0.000(13) -0.033(11)
C33X 0.065(9) 0.142(15) 0.127(17) -0.006(12) -0.001(9) -0.009(9)
C34X 0.064(12) 0.101(16) 0.077(15) -0.022(12) -0.005(11) -0.020(11)
C35X 0.084(17) 0.112(14) 0.074(15) -0.018(12) -0.004(13) -0.014(12)
O2 0.075(12) 0.054(11) 0.061(9) -0.009(8) -0.020(8) 0.010(9)
C36 0.049(12) 0.058(10) 0.051(9) -0.003(8) -0.004(8) 0.007(8)
N10 0.035(6) 0.060(6) 0.047(6) -0.006(4) -0.005(5) 0.014(4)
C37 0.038(9) 0.050(11) 0.069(14) 0.005(10) 0.004(8) 0.005(8)
C38 0.050(9) 0.104(11) 0.055(8) -0.002(6) -0.012(7) 0.014(6)
O2X 0.045(10) 0.050(10) 0.052(8) 0.005(7) -0.008(7) 0.006(8)
C36X 0.037(11) 0.069(10) 0.054(8) 0.000(7) -0.004(7) 0.006(8)
C37X 0.035(9) 0.049(10) 0.063(14) -0.007(9) 0.000(8) 0.017(7)
O3X 0.026(5) 0.026(5) 0.025(5) 0.000(2) 0.001(2) 0.000(2)
C39 0.036(4) 0.054(6) 0.034(6) 0.002(5) 0.000(4) 0.009(4)
N11 0.031(4) 0.053(5) 0.032(5) -0.005(4) -0.001(4) 0.009(3)
C40 0.047(6) 0.075(9) 0.059(8) 0.023(7) -0.011(6) 0.009(6)
C41 0.029(5) 0.061(6) 0.026(5) -0.001(4) -0.004(4) 0.004(4)
O3 0.057(8) 0.074(9) 0.075(9) 0.024(7) -0.028(6) 0.001(6)
O4 0.060(6) 0.041(5) 0.031(4) -0.013(4) 0.002(4) -0.008(4)
C42 0.048(7) 0.033(6) 0.034(5) -0.007(4) -0.001(4) -0.004(5)
N12 0.042(6) 0.029(4) 0.030(5) -0.003(3) -0.003(4) 0.003(4)
C43 0.055(8) 0.069(9) 0.034(6) 0.002(5) 0.005(6) 0.016(6)
C44 0.051(6) 0.031(5) 0.029(6) -0.004(5) -0.014(5) 0.000(5)

loop_
_atom_type_symbol
_atom_type_description
_atom_type_scat_dispersion_real
_atom_type_scat_dispersion_imag
_atom_type_scat_source
C C 0.0054 0.0025 'International Tables Vol C Tables 4.2.6.8 and 6.1.1.4'
H H 0.0000 0.0000 'International Tables Vol C Tables 4.2.6.8 and 6.1.1.4'
N N 0.0101 0.0051 'International Tables Vol C Tables 4.2.6.8 and 6.1.1.4'
S S 0.1656 0.1781 'International Tables Vol C Tables 4.2.6.8 and 6.1.1.4'
Cl Cl 0.1946 0.2278 'International Tables Vol C Tables 4.2.6.8 and 6.1.1.4'
Cr Cr 0.3604 0.8689 'International Tables Vol C Tables 4.2.6.8 and 6.1.1.4'
O O 0.0169 0.0092 'International Tables Vol C Tables 4.2.6.8 and 6.1.1.4'

loop_
_geom_angle_atom_site_label_1
_geom_angle_atom_site_label_2
_geom_angle_atom_site_label_3
_geom_angle
_geom_angle_site_symmetry_3
N3 Cr1 N1 83.4(3) .
N3 Cr1 Cl1 98.1(2) .
N1 Cr1 Cl1 99.2(2) .
N3 Cr1 Cl3 90.6(2) .
N1 Cr1 Cl3 166.2(2) .
Cl1 Cr1 Cl3 93.95(12) .
N3 Cr1 Cl2 167.9(2) .
N1 Cr1 Cl2 88.9(2) .
Cl1 Cr1 Cl2 92.37(13) .
Cl3 Cr1 Cl2 94.76(12) .
N3 Cr1 S1 84.8(2) .
N1 Cr1 S1 82.8(2) .
Cl1 Cr1 S1 176.61(15) .
Cl3 Cr1 S1 84.22(11) .
Cl2 Cr1 S1 84.95(11) .
C7 N1 C1 106.6(7) .
C7 N1 Cr1 118.1(6) .
C1 N1 Cr1 134.6(5) .
C2 C1 C6 119.1(8) .
C2 C1 N1 132.2(8) .
C6 C1 N1 108.7(7) .
C3 C2 C1 117.8(8) .
C3 C2 H2A 121.1 .
C1 C2 H2A 121.1 .
C4 C3 C2 121.7(9) .
C4 C3 H3 119.1 .
C2 C3 H3 119.1 .
C3 C4 C5 122.0(9) .
C3 C4 H4A 119.0 .
C5 C4 H4A 119.0 .
C6 C5 C4 116.0(9) .
C6 C5 H5 122.0 .
C4 C5 H5 122.0 .
C5 C6 C1 123.5(8) .
C5 C6 N2 132.1(8) .
C1 C6 N2 104.4(7) .
C7 N2 C6 108.9(7) .
C7 N2 H2 125.5 .
C6 N2 H2 125.5 .
N1 C7 N2 111.2(7) .
N1 C7 C8 125.6(8) .
N2 C7 C8 122.9(7) .
C7 C8 S1 112.1(6) .
C7 C8 H8A 109.2 .
S1 C8 H8A 109.2 .
C7 C8 H8B 109.2 .
S1 C8 H8B 109.2 .
H8A C8 H8B 107.9 .
C8 S1 C9 102.6(5) .
C8 S1 Cr1 99.4(3) .
C9 S1 Cr1 97.6(3) .
C10 C9 S1 111.9(6) .
C10 C9 H9A 109.2 .
S1 C9 H9A 109.2 .
C10 C9 H9B 109.2 .
S1 C9 H9B 109.2 .
H9A C9 H9B 107.9 .
N4 C10 N3 112.4(8) .
N4 C10 C9 122.8(7) .
N3 C10 C9 124.8(7) .
C10 N3 C11 104.4(7) .
C10 N3 Cr1 117.7(6) .
C11 N3 Cr1 137.9(6) .
C12 C11 C16 121.1(8) .
C12 C11 N3 130.6(8) .
C16 C11 N3 108.3(7) .
C11 C12 C13 117.6(9) .
C11 C12 H12 121.2 .
C13 C12 H12 121.2 .
C14 C13 C12 121.3(9) .
C14 C13 H13 119.4 .
C12 C13 H13 119.4 .
C13 C14 C15 121.7(9) .
C13 C14 H14 119.1 .
C15 C14 H14 119.1 .
C14 C15 C16 116.3(9) .
C14 C15 H15 121.9 .
C16 C15 H15 121.9 .
N4 C16 C15 131.0(8) .
N4 C16 C11 107.0(7) .
C15 C16 C11 122.0(8) .
C10 N4 C16 107.9(7) .
C10 N4 H4 126.1 .
C16 N4 H4 126.1 .
N5X Cr2 N7X 87.7(8) .
N7 Cr2 Cl6 95.8(6) .
N7 Cr2 N5 80.5(7) .
Cl6 Cr2 N5 168.2(5) .
N7 Cr2 Cl4 100.7(7) .
Cl6 Cr2 Cl4 97.9(8) .
N5 Cr2 Cl4 93.7(8) .
N5X Cr2 Cl4X 107.0(8) .
N7X Cr2 Cl4X 99.4(7) .
N5X Cr2 Cl5X 93.0(6) .
N7X Cr2 Cl5X 166.0(5) .
Cl4X Cr2 Cl5X 93.7(6) .
N7 Cr2 Cl5 160.3(6) .
Cl6 Cr2 Cl5 98.3(3) .
N5 Cr2 Cl5 82.9(5) .
Cl4 Cr2 Cl5 90.9(5) .
N7 Cr2 S2 85.0(5) .
Cl6 Cr2 S2 89.5(3) .
N5 Cr2 S2 79.1(4) .
Cl4 Cr2 S2 170.1(6) .
Cl5 Cr2 S2 81.6(2) .
N5X Cr2 S2X 85.4(5) .
N7X Cr2 S2X 81.5(4) .
Cl4X Cr2 S2X 167.6(7) .
Cl5X Cr2 S2X 84.7(3) .
N5X Cr2 Cl6X 163.7(5) .
N7X Cr2 Cl6X 86.3(7) .
Cl4X Cr2 Cl6X 88.9(6) .
Cl5X Cr2 Cl6X 89.2(3) .
S2X Cr2 Cl6X 78.8(2) .
C23 N5 C17 107.0(13) .
C23 N5 Cr2 117.6(11) .
C17 N5 Cr2 135.4(11) .
N5 C17 C18 133.5(15) .
N5 C17 C22 108.6(12) .
C18 C17 C22 117.9(14) .
C19 C18 C17 119.5(16) .
C19 C18 H18 120.3 .
C17 C18 H18 120.3 .
C20 C19 C18 119.7(16) .
C20 C19 H19 120.1 .
C18 C19 H19 120.1 .
C19 C20 C21 122.9(16) .
C19 C20 C20 96.6(15) 3_656
C21 C20 C20 140.0(19) 3_656
C19 C20 H20 118.5 .
C21 C20 H20 118.5 .
C22 C21 C20 116.2(16) .
C22 C21 H21 121.9 .
C20 C21 H21 121.9 .
C21 C22 C17 123.7(14) .
C21 C22 N6 132.1(15) .
C17 C22 N6 104.0(13) .
C23 N6 C22 108.5(14) .
C23 N6 H6 125.8 .
C22 N6 H6 125.8 .
N5 C23 N6 111.9(14) .
N5 C23 C24 126.6(15) .
N6 C23 C24 121.3(15) .
C23 C24 S2 112.3(12) .
C23 C24 H24A 109.1 .
S2 C24 H24A 109.1 .
C23 C24 H24B 109.1 .
S2 C24 H24B 109.1 .
H24A C24 H24B 107.9 .
C24 S2 C25 104.7(11) .
C24 S2 Cr2 101.9(6) .
C25 S2 Cr2 95.6(6) .
C26 C25 S2 114.3(12) .
C26 C25 H25A 108.7 .
S2 C25 H25A 108.7 .
C26 C25 H25B 108.7 .
S2 C25 H25B 108.7 .
H25A C25 H25B 107.6 .
N8 C26 N7 112.3(14) .
N8 C26 C25 124.2(15) .
N7 C26 C25 123.4(14) .
C26 N7 C27 104.3(12) .
C26 N7 Cr2 118.4(10) .
C27 N7 Cr2 137.2(12) .
C28 C27 C32 122.0(14) .
C28 C27 N7 129.7(15) .
C32 C27 N7 108.1(13) .
C27 C28 C29 117.2(16) .
C27 C28 H28 121.4 .
C29 C28 H28 121.4 .
C30 C29 C28 120.6(17) .
C30 C29 H29 119.7 .
C28 C29 H29 119.7 .
C29 C30 C31 123.8(17) .
C29 C30 H30 118.1 .
C31 C30 H30 118.1 .
C30 C31 C32 114.4(16) .
C30 C31 H31 122.8 .
C32 C31 H31 122.8 .
N8 C32 C31 131.6(17) .
N8 C32 C27 106.5(13) .
C31 C32 C27 121.8(15) .
C26 N8 C32 108.7(14) .
C26 N8 H8 125.6 .
C32 N8 H8 125.6 .
C23X N5X C17X 106.6(12) .
C23X N5X Cr2 119.8(11) .
C17X N5X Cr2 133.1(12) .
N5X C17X C18X 132.5(14) .
N5X C17X C22X 108.5(12) .
C18X C17X C22X 119.0(14) .
C19X C18X C17X 118.4(16) .
C19X C18X H18X 120.8 .
C17X C18X H18X 120.8 .
C20X C19X C18X 120.7(17) .
C20X C19X H19X 119.6 .
C18X C19X H19X 119.6 .
C19X C20X C21X 123.2(16) .
C19X C20X H20X 118.4 .
C21X C20X H20X 118.4 .
C22X C21X C20X 115.7(16) .
C22X C21X H21X 122.2 .
C20X C21X H21X 122.2 .
C21X C22X C17X 122.8(15) .
C21X C22X N6X 131.5(17) .
C17X C22X N6X 105.1(13) .
C23X N6X C22X 107.5(14) .
C23X N6X H6X 126.2 .
C22X N6X H6X 126.2 .
N5X C23X N6X 112.1(13) .
N5X C23X C24X 126.5(14) .
N6X C23X C24X 121.3(14) .
C23X C24X S2X 111.9(12) .
C23X C24X H24C 109.2 .
S2X C24X H24C 109.2 .
C23X C24X H24D 109.2 .
S2X C24X H24D 109.2 .
H24C C24X H24D 107.9 .
C25X S2X C24X 103.1(10) .
C25X S2X Cr2 99.4(6) .
C24X S2X Cr2 95.4(6) .
C26X C25X S2X 111.5(11) .
C26X C25X H25C 109.3 .
S2X C25X H25C 109.3 .
C26X C25X H25D 109.3 .
S2X C25X H25D 109.3 .
H25C C25X H25D 108.0 .
N8X C26X N7X 112.4(13) .
N8X C26X C25X 123.1(14) .
N7X C26X C25X 124.3(13) .
C26X N7X C27X 105.7(12) .
C26X N7X Cr2 120.8(10) .
C27X N7X Cr2 133.2(11) .
C28X C27X C32X 121.4(13) .
C28X C27X N7X 132.0(14) .
C32X C27X N7X 106.6(12) .
C27X C28X C29X 117.1(16) .
C27X C28X H28X 121.4 .
C29X C28X H28X 121.4 .
C30X C29X C28X 120.8(16) .
C30X C29X H29X 119.6 .
C28X C29X H29X 119.6 .
C29X C30X C31X 122.8(16) .
C29X C30X H30X 118.6 .
C31X C30X H30X 118.6 .
C30X C31X C32X 115.2(15) .
C30X C31X H31X 122.4 .
C32X C31X H31X 122.4 .
N8X C32X C31X 130.0(15) .
N8X C32X C27X 108.2(12) .
C31X C32X C27X 121.8(14) .
C26X N8X C32X 106.9(13) .
C26X N8X H8X 126.5 .
C32X N8X H8X 126.5 .
N9 C33 O1 110.5(19) .
N9 C33 H33 124.7 .
O1 C33 H33 124.7 .
C33X N9 C35X 114.8(19) .
C33X N9 C34X 101.7(18) .
C35X N9 C34X 141(2) .
C33 N9 C34 110.0(19) .
C33 N9 C35 110.3(18) .
C34 N9 C35 132(2) .
N9 C34 H34A 109.5 .
N9 C34 H34B 109.5 .
H34A C34 H34B 109.5 .
N9 C34 H34C 109.5 .
H34A C34 H34C 109.5 .
H34B C34 H34C 109.5 .
N9 C35 H35A 109.5 .
N9 C35 H35B 109.5 .
H35A C35 H35B 109.5 .
N9 C35 H35C 109.5 .
H35A C35 H35C 109.5 .
H35B C35 H35C 109.5 .
N9 C33X O1 111.1(19) .
N9 C33X H33X 124.5 .
O1 C33X H33X 124.5 .
N9 C34X H34D 109.5 .
N9 C34X H34E 109.5 .
H34D C34X H34E 109.5 .
N9 C34X H34F 109.5 .
H34D C34X H34F 109.5 .
H34E C34X H34F 109.5 .
N9 C35X H35D 109.5 .
N9 C35X H35E 109.5 .
H35D C35X H35E 109.5 .
N9 C35X H35F 109.5 .
H35D C35X H35F 109.5 .
H35E C35X H35F 109.5 .
O2 C36 N10 125(2) .
O2 C36 H36 117.7 .
N10 C36 H36 117.7 .
C37X N10 C38 121.3(16) .
C37 N10 C38 119.3(16) .
C37 N10 C36 114.7(18) .
C38 N10 C36 123.6(14) .
C37X N10 C36X 121.2(19) .
C38 N10 C36X 117.4(14) .
N10 C37 H37A 109.5 .
N10 C37 H37B 109.5 .
H37A C37 H37B 109.5 .
N10 C37 H37C 109.5 .
H37A C37 H37C 109.5 .
H37B C37 H37C 109.5 .
N10 C38 H38A 109.5 .
N10 C38 H38B 109.5 .
H38A C38 H38B 109.5 .
N10 C38 H38C 109.5 .
H38A C38 H38C 109.5 .
H38B C38 H38C 109.5 .
O2X C36X N10 119(2) .
O2X C36X H36X 120.5 .
N10 C36X H36X 120.5 .
N10 C37X H37D 109.5 .
N10 C37X H37E 109.5 .
H37D C37X H37E 109.5 .
N10 C37X H37F 109.5 .
H37D C37X H37F 109.5 .
H37E C37X H37F 109.5 .
O3X C39 N11 116.5(14) .
N11 C39 H39A 109.5 .
N11 C39 H39B 109.5 .
H39A C39 H39B 109.5 .
N11 C39 H39C 109.5 .
H39A C39 H39C 109.5 .
H39B C39 H39C 109.5 .
O3X C39 H39 121.7 .
N11 C39 H39 121.7 .
C41 N11 C39 120.9(10) .
C41 N11 C40 117.2(10) .
C39 N11 C40 121.8(10) .
N11 C40 H40A 109.5 .
N11 C40 H40B 109.5 .
H40A C40 H40B 109.5 .
N11 C40 H40C 109.5 .
H40A C40 H40C 109.5 .
H40B C40 H40C 109.5 .
O3 C41 N11 115.2(12) .
O3 C41 H41 122.4 .
N11 C41 H41 122.4 .
N11 C41 H41A 109.5 .
N11 C41 H41B 109.5 .
H41A C41 H41B 109.5 .
N11 C41 H41C 109.5 .
H41A C41 H41C 109.5 .
H41B C41 H41C 109.5 .
O4 C42 N12 124.4(12) .
O4 C42 H42 117.8 .
N12 C42 H42 117.8 .
C42 N12 C43 120.9(11) .
C42 N12 C44 121.4(12) .
C43 N12 C44 117.5(11) .
N12 C43 H43A 109.5 .
N12 C43 H43B 109.5 .
H43A C43 H43B 109.5 .
N12 C43 H43C 109.5 .
H43A C43 H43C 109.5 .
H43B C43 H43C 109.5 .
N12 C44 H44A 109.5 .
N12 C44 H44B 109.5 .
H44A C44 H44B 109.5 .
N12 C44 H44C 109.5 .
H44A C44 H44C 109.5 .
H44B C44 H44C 109.5 .

loop_
_geom_bond_atom_site_label_1
_geom_bond_atom_site_label_2
_geom_bond_distance
_geom_bond_site_symmetry_2
Cr1 N3 2.046(7) .
Cr1 N1 2.094(7) .
Cr1 Cl1 2.300(4) .
Cr1 Cl3 2.337(3) .
Cr1 Cl2 2.352(3) .
Cr1 S1 2.415(3) .
N1 C7 1.333(10) .
N1 C1 1.412(10) .
C1 C2 1.392(11) .
C1 C6 1.407(11) .
C2 C3 1.386(12) .
C2 H2A 0.9500 .
C3 C4 1.377(12) .
C3 H3 0.9500 .
C4 C5 1.391(12) .
C4 H4A 0.9500 .
C5 C6 1.374(12) .
C5 H5 0.9500 .
C6 N2 1.412(11) .
N2 C7 1.348(10) .
N2 H2 0.8800 .
C7 C8 1.450(11) .
C8 S1 1.810(8) .
C8 H8A 0.9900 .
C8 H8B 0.9900 .
S1 C9 1.832(9) .
C9 C10 1.483(11) .
C9 H9A 0.9900 .
C9 H9B 0.9900 .
C10 N4 1.329(10) .
C10 N3 1.365(10) .
N3 C11 1.403(10) .
C11 C12 1.363(11) .
C11 C16 1.398(11) .
C12 C13 1.397(12) .
C12 H12 0.9500 .
C13 C14 1.384(12) .
C13 H13 0.9500 .
C14 C15 1.387(12) .
C14 H14 0.9500 .
C15 C16 1.393(11) .
C15 H15 0.9500 .
C16 N4 1.370(11) .
N4 H4 0.8800 .
Cr2 N5X 1.934(14) .
Cr2 N7 2.036(15) .
Cr2 N7X 2.078(14) .
Cr2 Cl6 2.161(7) .
Cr2 N5 2.260(15) .
Cr2 Cl4 2.272(19) .
Cr2 Cl4X 2.280(19) .
Cr2 Cl5X 2.329(7) .
Cr2 Cl5 2.425(6) .
Cr2 S2 2.448(7) .
Cr2 S2X 2.475(7) .
Cr2 Cl6X 2.518(7) .
N5 C23 1.315(16) .
N5 C17 1.408(16) .
C17 C18 1.409(17) .
C17 C22 1.415(17) .
C18 C19 1.397(17) .
C18 H18 0.9500 .
C19 C20 1.381(18) .
C19 H19 0.9500 .
C20 C21 1.402(18) .
C20 C20 2.01(4) 3_656
C20 H20 0.9500 .
C21 C22 1.369(17) .
C21 H21 0.9500 .
C22 N6 1.419(18) .
N6 C23 1.349(17) .
N6 H6 0.8800 .
C23 C24 1.441(17) .
C24 S2 1.811(15) .
C24 H24A 0.9900 .
C24 H24B 0.9900 .
S2 C25 1.815(15) .
C25 C26 1.493(17) .
C25 H25A 0.9900 .
C25 H25B 0.9900 .
C26 N8 1.342(16) .
C26 N7 1.348(16) .
N7 C27 1.420(15) .
C27 C28 1.344(17) .
C27 C32 1.406(17) .
C28 C29 1.400(18) .
C28 H28 0.9500 .
C29 C30 1.371(18) .
C29 H29 0.9500 .
C30 C31 1.386(18) .
C30 H30 0.9500 .
C31 C32 1.402(17) .
C31 H31 0.9500 .
C32 N8 1.354(18) .
N8 H8 0.8800 .
N5X C23X 1.336(16) .
N5X C17X 1.401(16) .
C17X C18X 1.401(16) .
C17X C22X 1.415(17) .
C18X C19X 1.394(17) .
C18X H18X 0.9500 .
C19X C20X 1.370(17) .
C19X H19X 0.9500 .
C20X C21X 1.395(17) .
C20X H20X 0.9500 .
C21X C22X 1.385(17) .
C21X H21X 0.9500 .
C22X N6X 1.415(17) .
N6X C23X 1.350(16) .
N6X H6X 0.8800 .
C23X C24X 1.462(17) .
C24X S2X 1.826(15) .
C24X H24C 0.9900 .
C24X H24D 0.9900 .
S2X C25X 1.810(14) .
C25X C26X 1.485(16) .
C25X H25C 0.9900 .
C25X H25D 0.9900 .
C26X N8X 1.342(15) .
C26X N7X 1.344(15) .
N7X C27X 1.423(15) .
C27X C28X 1.359(17) .
C27X C32X 1.397(16) .
C28X C29X 1.396(17) .
C28X H28X 0.9500 .
C29X C30X 1.365(17) .
C29X H29X 0.9500 .
C30X C31X 1.387(18) .
C30X H30X 0.9500 .
C31X C32X 1.391(16) .
C31X H31X 0.9500 .
C32X N8X 1.379(17) .
N8X H8X 0.8800 .
O1 C33X 1.46(3) .
O1 C33 1.49(3) .
C33 N9 1.38(3) .
C33 H33 0.9500 .
N9 C33X 1.41(3) .
N9 C35X 1.42(3) .
N9 C34X 1.43(2) .
N9 C34 1.43(2) .
N9 C35 1.48(3) .
C34 H34A 0.9800 .
C34 H34B 0.9800 .
C34 H34C 0.9800 .
C35 H35A 0.9800 .
C35 H35B 0.9800 .
C35 H35C 0.9800 .
C33X H33X 0.9500 .
C34X H34D 0.9800 .
C34X H34E 0.9800 .
C34X H34F 0.9800 .
C35X H35D 0.9800 .
C35X H35E 0.9800 .
C35X H35F 0.9800 .
O2 C36 1.23(3) .
C36 N10 1.43(2) .
C36 H36 0.9500 .
N10 C37X 1.31(2) .
N10 C37 1.35(2) .
N10 C38 1.42(2) .
N10 C36X 1.45(2) .
C37 H37A 0.9800 .
C37 H37B 0.9800 .
C37 H37C 0.9800 .
C38 H38A 0.9800 .
C38 H38B 0.9800 .
C38 H38C 0.9800 .
O2X C36X 1.24(3) .
C36X H36X 0.9500 .
C37X H37D 0.9800 .
C37X H37E 0.9800 .
C37X H37F 0.9800 .
O3X C39 1.203(18) .
C39 N11 1.395(12) .
C39 H39A 0.9800 .
C39 H39B 0.9800 .
C39 H39C 0.9800 .
C39 H39 0.9500 .
N11 C41 1.395(12) .
N11 C40 1.475(15) .
C40 H40A 0.9800 .
C40 H40B 0.9800 .
C40 H40C 0.9800 .
C41 O3 1.172(14) .
C41 H41 0.9500 .
C41 H41A 0.9800 .
C41 H41B 0.9800 .
C41 H41C 0.9800 .
O4 C42 1.227(14) .
C42 N12 1.303(16) .
C42 H42 0.9500 .
N12 C43 1.470(19) .
N12 C44 1.481(15) .
C43 H43A 0.9800 .
C43 H43B 0.9800 .
C43 H43C 0.9800 .
C44 H44A 0.9800 .
C44 H44B 0.9800 .
C44 H44C 0.9800 .

loop_
_geom_hbond_atom_site_label_D
_geom_hbond_atom_site_label_H
_geom_hbond_atom_site_label_A
_geom_hbond_distance_DH
_geom_hbond_distance_HA
_geom_hbond_distance_DA
_geom_hbond_angle_DHA
_geom_hbond_site_symmetry_A
N2 H2 Cl3 0.88 2.52 3.283(8) 144.9 4_575
N4 H4 O4 0.88 1.81 2.676(11) 168.9 .
N6 H6 O2 0.88 1.78 2.65(2) 170.8 .
N8 H8 Cl5 0.88 2.56 3.309(18) 143.0 4_565
N6X H6X Cl6X 0.88 2.57 3.308(17) 142.3 4_565
N8X H8X O2X 0.88 1.75 2.63(2) 170.5 1_565

loop_
_geom_torsion_atom_site_label_1
_geom_torsion_atom_site_label_2
_geom_torsion_atom_site_label_3
_geom_torsion_atom_site_label_4
_geom_torsion
_geom_torsion_site_symmetry_1
_geom_torsion_site_symmetry_4
C7 N1 C1 C2 179.7(11) . .
Cr1 N1 C1 C2 9.4(16) . .
C7 N1 C1 C6 -2.3(10) . .
Cr1 N1 C1 C6 -172.6(7) . .
C6 C1 C2 C3 2.3(15) . .
N1 C1 C2 C3 -179.9(10) . .
C1 C2 C3 C4 -0.8(17) . .
C2 C3 C4 C5 -0.2(18) . .
C3 C4 C5 C6 -0.4(17) . .
C4 C5 C6 C1 2.1(16) . .
C4 C5 C6 N2 178.7(11) . .
C2 C1 C6 C5 -3.1(16) . .
N1 C1 C6 C5 178.6(10) . .
C2 C1 C6 N2 179.4(9) . .
N1 C1 C6 N2 1.2(11) . .
C5 C6 N2 C7 -176.8(12) . .
C1 C6 N2 C7 0.4(11) . .
C1 N1 C7 N2 2.6(11) . .
Cr1 N1 C7 N2 174.8(6) . .
C1 N1 C7 C8 176.8(9) . .
Cr1 N1 C7 C8 -11.1(13) . .
C6 N2 C7 N1 -1.9(12) . .
C6 N2 C7 C8 -176.3(9) . .
N1 C7 C8 S1 16.8(13) . .
N2 C7 C8 S1 -169.7(8) . .
C7 C8 S1 C9 87.7(7) . .
C7 C8 S1 Cr1 -12.3(7) . .
C8 S1 C9 C10 -84.1(8) . .
Cr1 S1 C9 C10 17.4(8) . .
S1 C9 C10 N4 166.2(8) . .
S1 C9 C10 N3 -13.6(13) . .
N4 C10 N3 C11 -1.8(11) . .
C9 C10 N3 C11 178.1(9) . .
N4 C10 N3 Cr1 179.3(6) . .
C9 C10 N3 Cr1 -0.8(13) . .
C10 N3 C11 C12 -179.0(11) . .
Cr1 N3 C11 C12 -0.4(18) . .
C10 N3 C11 C16 2.1(10) . .
Cr1 N3 C11 C16 -179.4(7) . .
C16 C11 C12 C13 0.0(16) . .
N3 C11 C12 C13 -178.9(11) . .
C11 C12 C13 C14 -1.4(18) . .
C12 C13 C14 C15 3.5(18) . .
C13 C14 C15 C16 -3.9(16) . .
C14 C15 C16 N4 -177.3(10) . .
C14 C15 C16 C11 2.4(15) . .
C12 C11 C16 N4 179.2(9) . .
N3 C11 C16 N4 -1.7(11) . .
C12 C11 C16 C15 -0.5(16) . .
N3 C11 C16 C15 178.6(9) . .
N3 C10 N4 C16 0.8(11) . .
C9 C10 N4 C16 -179.1(9) . .
C15 C16 N4 C10 -179.7(11) . .
C11 C16 N4 C10 0.6(11) . .
C23 N5 C17 C18 176(3) . .
Cr2 N5 C17 C18 -1(4) . .
C23 N5 C17 C22 -1(3) . .
Cr2 N5 C17 C22 -178.1(16) . .
N5 C17 C18 C19 -174(3) . .
C22 C17 C18 C19 2(4) . .
C17 C18 C19 C20 -3(4) . .
C18 C19 C20 C21 3(4) . .
C18 C19 C20 C20 -171(2) . 3_656
C19 C20 C21 C22 -2(4) . .
C20 C20 C21 C22 167(3) 3_656 .
C20 C21 C22 C17 2(4) . .
C20 C21 C22 N6 176(3) . .
N5 C17 C22 C21 175(2) . .
C18 C17 C22 C21 -2(4) . .
N5 C17 C22 N6 0(3) . .
C18 C17 C22 N6 -178(2) . .
C21 C22 N6 C23 -173(3) . .
C17 C22 N6 C23 2(3) . .
C17 N5 C23 N6 3(3) . .
Cr2 N5 C23 N6 179.9(17) . .
C17 N5 C23 C24 178(3) . .
Cr2 N5 C23 C24 -5(3) . .
C22 N6 C23 N5 -3(3) . .
C22 N6 C23 C24 -178(2) . .
N5 C23 C24 S2 16(3) . .
N6 C23 C24 S2 -169(2) . .
C23 C24 S2 C25 83(2) . .
C23 C24 S2 Cr2 -16(2) . .
C24 S2 C25 C26 -86.8(19) . .
Cr2 S2 C25 C26 17.2(19) . .
S2 C25 C26 N8 163(2) . .
S2 C25 C26 N7 -13(3) . .
N8 C26 N7 C27 0(3) . .
C25 C26 N7 C27 177(2) . .
N8 C26 N7 Cr2 -179.2(16) . .
C25 C26 N7 Cr2 -3(3) . .
C26 N7 C27 C28 174(3) . .
Cr2 N7 C27 C28 -6(4) . .
C26 N7 C27 C32 -1(3) . .
Cr2 N7 C27 C32 179(2) . .
C32 C27 C28 C29 -5(4) . .
N7 C27 C28 C29 -180(2) . .
C27 C28 C29 C30 7(4) . .
C28 C29 C30 C31 -6(4) . .
C29 C30 C31 C32 3(4) . .
C30 C31 C32 N8 175(3) . .
C30 C31 C32 C27 0(4) . .
C28 C27 C32 N8 -175(2) . .
N7 C27 C32 N8 1(3) . .
C28 C27 C32 C31 2(4) . .
N7 C27 C32 C31 178(3) . .
N7 C26 N8 C32 0(3) . .
C25 C26 N8 C32 -176(3) . .
C31 C32 N8 C26 -177(3) . .
C27 C32 N8 C26 -1(3) . .
C23X N5X C17X C18X -176(2) . .
Cr2 N5X C17X C18X 13(4) . .
C23X N5X C17X C22X 0(3) . .
Cr2 N5X C17X C22X -170.3(19) . .
N5X C17X C18X C19X 178(2) . .
C22X C17X C18X C19X 2(3) . .
C17X C18X C19X C20X -2(3) . .
C18X C19X C20X C21X -2(4) . .
C19X C20X C21X C22X 5(4) . .
C20X C21X C22X C17X -5(4) . .
C20X C21X C22X N6X -175(3) . .
N5X C17X C22X C21X -175(3) . .
C18X C17X C22X C21X 1(4) . .
N5X C17X C22X N6X -3(3) . .
C18X C17X C22X N6X 174(2) . .
C21X C22X N6X C23X 176(3) . .
C17X C22X N6X C23X 4(3) . .
C17X N5X C23X N6X 2(3) . .
Cr2 N5X C23X N6X 174.6(16) . .
C17X N5X C23X C24X -179(2) . .
Cr2 N5X C23X C24X -7(3) . .
C22X N6X C23X N5X -4(3) . .
C22X N6X C23X C24X 177(2) . .
N5X C23X C24X S2X 13(3) . .
N6X C23X C24X S2X -169.3(19) . .
C23X C24X S2X C25X 91.3(18) . .
C23X C24X S2X Cr2 -9.7(18) . .
C24X S2X C25X C26X -82.1(17) . .
Cr2 S2X C25X C26X 15.7(16) . .
S2X C25X C26X N8X 169(2) . .
S2X C25X C26X N7X -16(3) . .
N8X C26X N7X C27X -4(3) . .
C25X C26X N7X C27X -179(2) . .
N8X C26X N7X Cr2 -178.7(17) . .
C25X C26X N7X Cr2 6(3) . .
C26X N7X C27X C28X -179(3) . .
Cr2 N7X C27X C28X -5(4) . .
C26X N7X C27X C32X 3(3) . .
Cr2 N7X C27X C32X 176.2(18) . .
C32X C27X C28X C29X -6(4) . .
N7X C27X C28X C29X 176(3) . .
C27X C28X C29X C30X 9(4) . .
C28X C29X C30X C31X -11(4) . .
C29X C30X C31X C32X 7(4) . .
C30X C31X C32X N8X 179(2) . .
C30X C31X C32X C27X -4(3) . .
C28X C27X C32X N8X -179(2) . .
N7X C27X C32X N8X 0(3) . .
C28X C27X C32X C31X 3(4) . .
N7X C27X C32X C31X -178(2) . .
N7X C26X N8X C32X 4(3) . .
C25X C26X N8X C32X 179(2) . .
C31X C32X N8X C26X 175(2) . .
C27X C32X N8X C26X -2(3) . .
O1 C33 N9 C34 26(4) . .
O1 C33 N9 C35 179(3) . .
C35X N9 C33X O1 -8(4) . .
C34X N9 C33X O1 -173(3) . .
O2 C36 N10 C37 -19(4) . .
O2 C36 N10 C38 179(2) . .
C37X N10 C36X O2X 7(3) . .
C38 N10 C36X O2X -173.8(19) . .
O3X C39 N11 C41 0(2) . .
O3X C39 N11 C40 177.8(16) . .
C39 N11 C41 O3 -4.8(19) . .
C40 N11 C41 O3 176.9(13) . .
O4 C42 N12 C43 -176.8(12) . .
O4 C42 N12 C44 -2(2) . .
